data_7032226
loop_
_publ_author_name
'Selvakumaran, Nagamani'
'Bhuvanesh, Nattamai S. P.'
'Karvembu, Ramasamy'

_publ_section_title
;
 Self-assembled Cu(ii) and Ni(ii) metallamacrocycles formed from
 3,3,3',3'-tetrabenzyl-1,1'-aroylbis(thiourea) ligands: DNA and protein
 binding studies, and cytotoxicity of trinuclear complexes.
;
_journal_issue 43
_journal_name_full 'Dalton transactions (Cambridge, England : 2003)'
_journal_page_first 16395
_journal_page_last 16410
_journal_paper_doi 10.1039/c4dt01859a
_journal_volume 43
_journal_year 2014
_chemical_formula_sum 'C114 H96 N12 Ni3 O6 S6'
_chemical_formula_weight 2098.52
_chemical_name_systematic
; 
 ? 
;
_space_group_IT_number 14
_symmetry_cell_setting monoclinic
_symmetry_space_group_name_Hall '-P 2yn'
_symmetry_space_group_name_H-M 'P 1 21/n 1'
_atom_sites_solution_hydrogens geom
_atom_sites_solution_primary direct
_atom_sites_solution_secondary difmap
_audit_creation_method SHELXL-97
_cell_angle_alpha 90.00
_cell_angle_beta 109.057(2)
_cell_angle_gamma 90.00
_cell_formula_units_Z 4
_cell_length_a 14.2692(7)
_cell_length_b 36.2013(17)
_cell_length_c 20.1957(10)
_cell_measurement_reflns_used 9933
_cell_measurement_temperature 110(2)
_cell_measurement_theta_max 62.57
_cell_measurement_theta_min 2.44
_cell_volume 9860.6(8)
_computing_cell_refinement
; 
  CELL-NOW (Sheldrick, 2003) and SAINT (BRUKER-NONIUS, 2003) 
;
_computing_data_collection 'FRAMBO (BRUKER-NONIUS, 2003)'
_computing_data_reduction 'Bruker APEX2'
_computing_molecular_graphics Olex2
_computing_publication_material 'Bruker SHELXTL'
_computing_structure_refinement 'SHELXL-97 (Sheldrick, 2008)'
_computing_structure_solution 'SHELXS-97 (Sheldrick, 2008)'
_diffrn_ambient_temperature 110(2)
_diffrn_measured_fraction_theta_full 0.972
_diffrn_measured_fraction_theta_max 0.972
_diffrn_measurement_device_type 'BRUKER GADDS D8 Discover'
_diffrn_measurement_method 'phi and omega scans'
_diffrn_radiation_monochromator graphite
_diffrn_radiation_source 'fine-focus sealed tube'
_diffrn_radiation_type CuK\a
_diffrn_radiation_wavelength 1.54178
_diffrn_reflns_av_R_equivalents 0.1170
_diffrn_reflns_av_sigmaI/netI 0.0811
_diffrn_reflns_limit_h_max 14
_diffrn_reflns_limit_h_min -15
_diffrn_reflns_limit_k_max 39
_diffrn_reflns_limit_k_min -39
_diffrn_reflns_limit_l_max 22
_diffrn_reflns_limit_l_min -22
_diffrn_reflns_number 86107
_diffrn_reflns_theta_full 57.50
_diffrn_reflns_theta_max 57.50
_diffrn_reflns_theta_min 2.44
_diffrn_standards_decay_% 0
_diffrn_standards_interval_count 0
_diffrn_standards_number 0
_exptl_absorpt_coefficient_mu 2.365
_exptl_absorpt_correction_T_max 0.9767
_exptl_absorpt_correction_T_min 0.6755
_exptl_absorpt_correction_type multi-scan
_exptl_absorpt_process_details 'SADABS; (Sheldrick, 2006)'
_exptl_crystal_colour brown
_exptl_crystal_density_diffrn 1.414
_exptl_crystal_density_method 'not measured'
_exptl_crystal_description needle
_exptl_crystal_F_000 4368
_exptl_crystal_size_max 0.18
_exptl_crystal_size_mid 0.01
_exptl_crystal_size_min 0.01
_refine_diff_density_max 0.576
_refine_diff_density_min -0.356
_refine_diff_density_rms 0.068
_refine_ls_extinction_method none
_refine_ls_goodness_of_fit_ref 1.016
_refine_ls_hydrogen_treatment constr
_refine_ls_matrix_type full
_refine_ls_number_parameters 1270
_refine_ls_number_reflns 13148
_refine_ls_number_restraints 0
_refine_ls_restrained_S_all 1.016
_refine_ls_R_factor_all 0.0997
_refine_ls_R_factor_gt 0.0577
_refine_ls_shift/su_max 0.001
_refine_ls_shift/su_mean 0.000
_refine_ls_structure_factor_coef Fsqd
_refine_ls_weighting_details 'calc w=1/[\s^2^(Fo^2^)+(0.0604P)^2^+10.0651P] where P=(Fo^2^+2Fc^2^)/3'
_refine_ls_weighting_scheme calc
_refine_ls_wR_factor_gt 0.1227
_refine_ls_wR_factor_ref 0.1388
_reflns_number_gt 8780
_reflns_number_total 13148
_reflns_threshold_expression >2sigma(I)
_cod_data_source_file c4dt01859a2.cif
_cod_data_source_block nitp3
_cod_depositor_comments
;
The following automatic conversions were performed:

'_symmetry_cell_setting' value 'Monoclinic' changed to 'monoclinic'
according to
/usr/data/users/saulius/crontab/automatic-downloads/rss-feeds/RSC/lib/dictionaries/cif_core.dic
dictionary named 'cif_core.dic' version 2.4.2 from 2011-04-26.

Automatic conversion script
Id: cif_fix_values 2281 2013-09-26 08:29:07Z andrius 

 Adding full bibliography for 7032224--7032227.cif.
;
_cod_original_sg_symbol_H-M P2(1)/n
_cod_database_code 7032226

loop_
_symmetry_equiv_pos_as_xyz
'x, y, z'
'-x+1/2, y+1/2, -z+1/2'
'-x, -y, -z'
'x-1/2, -y-1/2, z-1/2'

loop_
_atom_site_label
_atom_site_type_symbol
_atom_site_fract_x
_atom_site_fract_y
_atom_site_fract_z
_atom_site_U_iso_or_equiv
_atom_site_adp_type
_atom_site_occupancy
_atom_site_symmetry_multiplicity
_atom_site_calc_flag
_atom_site_refinement_flags
Ni1 Ni 0.58335(6) 0.42875(2) 0.46459(4) 0.0296(2) Uani 1 1 d .
Ni2 Ni 0.13083(6) 0.65016(2) 0.21783(4) 0.0287(2) Uani 1 1 d .
Ni3 Ni -0.01969(6) 0.51395(2) 0.63198(4) 0.0285(2) Uani 1 1 d .
S1 S 0.69342(10) 0.41967(4) 0.41601(8) 0.0399(4) Uani 1 1 d .
S2 S 0.17632(10) 0.66624(4) 0.13091(7) 0.0334(3) Uani 1 1 d .
O1 O 0.5189(2) 0.46642(9) 0.40384(17) 0.0309(8) Uani 1 1 d .
O2 O 0.2033(2) 0.60620(9) 0.23491(17) 0.0287(8) Uani 1 1 d .
N1 N 0.5879(3) 0.46778(11) 0.3126(2) 0.0274(10) Uani 1 1 d .
N2 N 0.7262(3) 0.44177(12) 0.3017(2) 0.0296(10) Uani 1 1 d .
N3 N 0.2433(3) 0.59479(11) 0.1331(2) 0.0298(10) Uani 1 1 d .
N4 N 0.2148(3) 0.62772(11) 0.0326(2) 0.0314(10) Uani 1 1 d .
C1 C 0.5226(4) 0.47640(13) 0.3450(3) 0.0266(12) Uani 1 1 d .
C2 C 0.6653(3) 0.44511(13) 0.3407(3) 0.0262(12) Uani 1 1 d .
C3 C 0.8199(4) 0.42111(16) 0.3266(3) 0.0409(15) Uani 1 1 d .
H3A H 0.8287 0.4123 0.3747 0.049 Uiso 1 1 calc R
H3B H 0.8748 0.4384 0.3297 0.049 Uiso 1 1 calc R
C4 C 0.8296(4) 0.38843(14) 0.2830(3) 0.0303(13) Uani 1 1 d .
C5 C 0.9240(4) 0.37753(16) 0.2860(3) 0.0397(14) Uani 1 1 d .
H5 H 0.9796 0.3912 0.3139 0.048 Uiso 1 1 calc R
C6 C 0.9387(5) 0.34741(17) 0.2494(3) 0.0504(17) Uani 1 1 d .
H6 H 1.0041 0.3406 0.2520 0.060 Uiso 1 1 calc R
C7 C 0.8594(5) 0.32706(16) 0.2090(3) 0.0521(17) Uani 1 1 d .
H7 H 0.8695 0.3061 0.1839 0.063 Uiso 1 1 calc R
C8 C 0.7662(5) 0.33732(17) 0.2055(3) 0.0556(18) Uani 1 1 d .
H8 H 0.7111 0.3235 0.1771 0.067 Uiso 1 1 calc R
C9 C 0.7504(4) 0.36726(17) 0.2423(3) 0.0476(16) Uani 1 1 d .
H9 H 0.6847 0.3736 0.2398 0.057 Uiso 1 1 calc R
C10 C 0.7147(4) 0.46653(15) 0.2421(3) 0.0358(14) Uani 1 1 d .
H10A H 0.7800 0.4692 0.2353 0.043 Uiso 1 1 calc R
H10B H 0.6952 0.4912 0.2541 0.043 Uiso 1 1 calc R
C11 C 0.6399(4) 0.45441(14) 0.1734(2) 0.0272(12) Uani 1 1 d .
C12 C 0.5615(4) 0.43126(15) 0.1692(3) 0.0356(13) Uani 1 1 d .
H12 H 0.5553 0.4210 0.2109 0.043 Uiso 1 1 calc R
C13 C 0.4915(4) 0.42272(16) 0.1049(3) 0.0434(15) Uani 1 1 d .
H13 H 0.4371 0.4071 0.1029 0.052 Uiso 1 1 calc R
C14 C 0.5010(4) 0.43685(17) 0.0447(3) 0.0481(16) Uani 1 1 d .
H14 H 0.4534 0.4309 0.0007 0.058 Uiso 1 1 calc R
C15 C 0.5792(4) 0.45971(16) 0.0475(3) 0.0442(15) Uani 1 1 d .
H15 H 0.5856 0.4697 0.0057 0.053 Uiso 1 1 calc R
C16 C 0.6479(4) 0.46790(15) 0.1113(3) 0.0363(14) Uani 1 1 d .
H16 H 0.7026 0.4833 0.1129 0.044 Uiso 1 1 calc R
C17 C 0.4434(4) 0.50248(14) 0.3045(3) 0.0290(12) Uani 1 1 d .
C18 C 0.4340(4) 0.51199(14) 0.2362(3) 0.0316(13) Uani 1 1 d .
H18 H 0.4747 0.5002 0.2134 0.038 Uiso 1 1 calc R
C19 C 0.3671(4) 0.53795(14) 0.2012(3) 0.0326(13) Uani 1 1 d .
H19 H 0.3609 0.5437 0.1541 0.039 Uiso 1 1 calc R
C20 C 0.3074(3) 0.55626(13) 0.2335(3) 0.0255(12) Uani 1 1 d .
C21 C 0.3127(3) 0.54550(13) 0.3006(3) 0.0268(12) Uani 1 1 d .
H21 H 0.2700 0.5566 0.3224 0.032 Uiso 1 1 calc R
C22 C 0.3796(4) 0.51870(13) 0.3358(3) 0.0274(12) Uani 1 1 d .
H22 H 0.3822 0.5113 0.3815 0.033 Uiso 1 1 calc R
C23 C 0.2452(4) 0.58835(13) 0.1987(3) 0.0254(12) Uani 1 1 d .
C24 C 0.2123(4) 0.62636(14) 0.0988(3) 0.0287(12) Uani 1 1 d .
C25 C 0.2385(4) 0.59496(15) -0.0023(3) 0.0353(13) Uani 1 1 d .
H25A H 0.2768 0.5771 0.0335 0.042 Uiso 1 1 calc R
H25B H 0.2801 0.6024 -0.0308 0.042 Uiso 1 1 calc R
C26 C 0.1456(4) 0.57681(15) -0.0484(3) 0.0354(14) Uani 1 1 d .
C27 C 0.0811(4) 0.55936(17) -0.0195(3) 0.0471(16) Uani 1 1 d .
H27 H 0.0980 0.5580 0.0300 0.057 Uiso 1 1 calc R
C28 C -0.0064(5) 0.54417(19) -0.0611(3) 0.0565(18) Uani 1 1 d .
H28 H -0.0500 0.5328 -0.0403 0.068 Uiso 1 1 calc R
C29 C -0.0310(5) 0.54533(18) -0.1328(3) 0.0563(18) Uani 1 1 d .
H29 H -0.0908 0.5343 -0.1616 0.068 Uiso 1 1 calc R
C30 C 0.0312(4) 0.56251(16) -0.1628(3) 0.0462(15) Uani 1 1 d .
H30 H 0.0136 0.5637 -0.2123 0.055 Uiso 1 1 calc R
C31 C 0.1197(4) 0.57815(15) -0.1209(3) 0.0383(14) Uani 1 1 d .
H31 H 0.1626 0.5898 -0.1420 0.046 Uiso 1 1 calc R
C32 C 0.1918(4) 0.66125(14) -0.0099(3) 0.0349(13) Uani 1 1 d .
H32A H 0.1374 0.6746 0.0002 0.042 Uiso 1 1 calc R
H32B H 0.1679 0.6542 -0.0600 0.042 Uiso 1 1 calc R
C33 C 0.2795(4) 0.68686(16) 0.0031(3) 0.0381(14) Uani 1 1 d .
C34 C 0.2689(5) 0.72042(19) -0.0271(4) 0.065(2) Uani 1 1 d .
H34 H 0.2048 0.7280 -0.0558 0.078 Uiso 1 1 calc R
C35 C 0.3484(6) 0.74449(19) -0.0178(4) 0.069(2) Uani 1 1 d .
H35 H 0.3388 0.7676 -0.0413 0.083 Uiso 1 1 calc R
C36 C 0.4386(6) 0.7347(2) 0.0246(4) 0.070(2) Uani 1 1 d .
H36 H 0.4928 0.7512 0.0318 0.084 Uiso 1 1 calc R
C37 C 0.4533(5) 0.7014(2) 0.0573(4) 0.065(2) Uani 1 1 d .
H37 H 0.5172 0.6946 0.0877 0.078 Uiso 1 1 calc R
C38 C 0.3732(5) 0.67747(19) 0.0457(3) 0.0562(18) Uani 1 1 d .
H38 H 0.3836 0.6540 0.0678 0.067 Uiso 1 1 calc R
S1B S -0.15119(10) 0.53629(4) 0.64474(7) 0.0354(3) Uani 1 1 d .
S2B S 0.04322(11) 0.69959(4) 0.19551(7) 0.0385(4) Uani 1 1 d .
O1B O -0.0202(2) 0.54499(10) 0.55818(16) 0.0303(8) Uani 1 1 d .
O2B O 0.0953(2) 0.63735(9) 0.29561(17) 0.0299(8) Uani 1 1 d .
N1B N -0.1353(3) 0.59156(11) 0.5552(2) 0.0285(10) Uani 1 1 d .
N2B N -0.2624(3) 0.59476(12) 0.5982(2) 0.0316(11) Uani 1 1 d .
N3B N 0.0302(3) 0.69153(12) 0.3278(2) 0.0361(11) Uani 1 1 d .
N4B N 0.0036(3) 0.74866(11) 0.2795(2) 0.0397(12) Uani 1 1 d .
C1B C -0.0631(4) 0.57521(14) 0.5381(3) 0.0263(12) Uani 1 1 d .
C2B C -0.1821(4) 0.57598(14) 0.5959(3) 0.0295(13) Uani 1 1 d .
C3B C -0.3243(4) 0.58167(16) 0.6389(3) 0.0414(15) Uani 1 1 d .
H3BA H -0.3068 0.5557 0.6526 0.050 Uiso 1 1 calc R
H3BB H -0.3945 0.5822 0.6085 0.050 Uiso 1 1 calc R
C4B C -0.3146(4) 0.60340(15) 0.7029(3) 0.0348(14) Uani 1 1 d .
C5B C -0.3995(4) 0.61365(16) 0.7172(3) 0.0449(16) Uani 1 1 d .
H5B H -0.4629 0.6073 0.6856 0.054 Uiso 1 1 calc R
C6B C -0.3921(6) 0.63308(17) 0.7773(4) 0.0562(18) Uani 1 1 d .
H6B H -0.4502 0.6398 0.7875 0.067 Uiso 1 1 calc R
C7B C -0.3013(6) 0.64261(18) 0.8221(3) 0.061(2) Uani 1 1 d .
H7B H -0.2966 0.6572 0.8622 0.074 Uiso 1 1 calc R
C8B C -0.2149(5) 0.63116(18) 0.8097(3) 0.0620(19) Uani 1 1 d .
H8B H -0.1514 0.6366 0.8423 0.074 Uiso 1 1 calc R
C9B C -0.2236(5) 0.61192(16) 0.7496(3) 0.0453(15) Uani 1 1 d .
H9B H -0.1655 0.6044 0.7401 0.054 Uiso 1 1 calc R
C10B C -0.3022(4) 0.62636(14) 0.5526(3) 0.0350(13) Uani 1 1 d .
H10C H -0.3754 0.6245 0.5354 0.042 Uiso 1 1 calc R
H10D H -0.2795 0.6247 0.5113 0.042 Uiso 1 1 calc R
C11B C -0.2743(4) 0.66337(15) 0.5853(3) 0.0352(14) Uani 1 1 d .
C12B C -0.1769(4) 0.67465(15) 0.6135(3) 0.0467(16) Uani 1 1 d .
H12B H -0.1254 0.6577 0.6150 0.056 Uiso 1 1 calc R
C13B C -0.1525(5) 0.70946(18) 0.6393(4) 0.066(2) Uani 1 1 d .
H13B H -0.0850 0.7168 0.6575 0.079 Uiso 1 1 calc R
C14B C -0.2283(7) 0.73418(18) 0.6384(4) 0.073(2) Uani 1 1 d .
H14B H -0.2127 0.7584 0.6566 0.088 Uiso 1 1 calc R
C15B C -0.3246(6) 0.7232(2) 0.6115(4) 0.067(2) Uani 1 1 d .
H15B H -0.3762 0.7399 0.6106 0.081 Uiso 1 1 calc R
C16B C -0.3473(5) 0.68842(19) 0.5857(3) 0.0536(17) Uani 1 1 d .
H16B H -0.4149 0.6812 0.5676 0.064 Uiso 1 1 calc R
C17B C -0.0281(4) 0.59670(14) 0.4871(2) 0.0270(12) Uani 1 1 d .
C18B C -0.0680(4) 0.63097(15) 0.4646(3) 0.0426(15) Uani 1 1 d .
H18B H -0.1165 0.6410 0.4824 0.051 Uiso 1 1 calc R
C19B C -0.0389(4) 0.65089(15) 0.4169(3) 0.0415(15) Uani 1 1 d .
H19B H -0.0652 0.6748 0.4031 0.050 Uiso 1 1 calc R
C20B C 0.0301(4) 0.63568(14) 0.3887(3) 0.0277(12) Uani 1 1 d .
C21B C 0.0703(3) 0.60114(14) 0.4107(2) 0.0287(12) Uani 1 1 d .
H21B H 0.1170 0.5907 0.3917 0.034 Uiso 1 1 calc R
C22B C 0.0421(3) 0.58199(14) 0.4604(2) 0.0240(12) Uani 1 1 d .
H22B H 0.0709 0.5586 0.4764 0.029 Uiso 1 1 calc R
C23B C 0.0540(4) 0.65593(14) 0.3323(3) 0.0305(13) Uani 1 1 d .
C24B C 0.0268(4) 0.71274(14) 0.2736(3) 0.0356(14) Uani 1 1 d .
C25B C -0.0244(5) 0.76203(15) 0.3396(3) 0.0493(17) Uani 1 1 d .
H25C H -0.0456 0.7406 0.3618 0.059 Uiso 1 1 calc R
H25D H -0.0820 0.7788 0.3219 0.059 Uiso 1 1 calc R
C26B C 0.0567(5) 0.78209(16) 0.3946(3) 0.0486(17) Uani 1 1 d .
C27B C 0.1480(6) 0.76604(19) 0.4247(4) 0.0619(19) Uani 1 1 d .
H27B H 0.1607 0.7426 0.4081 0.074 Uiso 1 1 calc R
C28B C 0.2226(6) 0.7829(2) 0.4788(4) 0.077(2) Uani 1 1 d .
H28B H 0.2855 0.7714 0.4981 0.092 Uiso 1 1 calc R
C29B C 0.2036(7) 0.8166(2) 0.5038(4) 0.076(2) Uani 1 1 d .
H29B H 0.2535 0.8283 0.5410 0.091 Uiso 1 1 calc R
C30B C 0.1131(7) 0.8330(2) 0.4752(4) 0.070(2) Uani 1 1 d .
H30B H 0.0999 0.8560 0.4932 0.083 Uiso 1 1 calc R
C31B C 0.0403(6) 0.81639(17) 0.4201(4) 0.0615(19) Uani 1 1 d .
H31B H -0.0215 0.8285 0.3995 0.074 Uiso 1 1 calc R
C32B C -0.0075(5) 0.77573(15) 0.2250(3) 0.0484(17) Uani 1 1 d .
H32C H 0.0320 0.7679 0.1952 0.058 Uiso 1 1 calc R
H32D H 0.0194 0.7997 0.2467 0.058 Uiso 1 1 calc R
C33B C -0.1153(5) 0.78117(15) 0.1787(3) 0.0434(15) Uani 1 1 d .
C34B C -0.1411(6) 0.81274(17) 0.1377(4) 0.0617(19) Uani 1 1 d .
H34B H -0.0917 0.8306 0.1392 0.074 Uiso 1 1 calc R
C35B C -0.2366(6) 0.81841(19) 0.0953(4) 0.072(2) Uani 1 1 d .
H35B H -0.2524 0.8400 0.0671 0.086 Uiso 1 1 calc R
C36B C -0.3098(6) 0.7934(2) 0.0929(4) 0.070(2) Uani 1 1 d .
H36B H -0.3765 0.7978 0.0644 0.084 Uiso 1 1 calc R
C37B C -0.2841(6) 0.76146(19) 0.1332(4) 0.066(2) Uani 1 1 d .
H37B H -0.3333 0.7434 0.1313 0.080 Uiso 1 1 calc R
C38B C -0.1879(5) 0.75579(17) 0.1758(3) 0.0551(17) Uani 1 1 d .
H38B H -0.1716 0.7340 0.2035 0.066 Uiso 1 1 calc R
S1F S -0.01205(12) 0.48301(4) 0.72378(8) 0.0470(4) Uani 1 1 d .
S2F S 0.64643(12) 0.38041(4) 0.52328(8) 0.0503(4) Uani 1 1 d .
O1F O 0.0928(2) 0.49306(9) 0.61940(17) 0.0306(8) Uani 1 1 d .
O2F O 0.4933(2) 0.43890(9) 0.51187(17) 0.0315(8) Uani 1 1 d .
N1F N 0.1333(3) 0.44243(11) 0.6962(2) 0.0294(10) Uani 1 1 d .
N2F N 0.0828(3) 0.42365(12) 0.7855(2) 0.0319(11) Uani 1 1 d .
N3F N 0.5252(3) 0.39431(12) 0.6011(2) 0.0297(10) Uani 1 1 d .
N4F N 0.6242(3) 0.34454(12) 0.6303(2) 0.0335(11) Uani 1 1 d .
C1F C 0.1443(4) 0.46532(15) 0.6473(3) 0.0287(13) Uani 1 1 d .
C2F C 0.0734(4) 0.44849(14) 0.7344(3) 0.0313(13) Uani 1 1 d .
C3F C 0.0313(4) 0.42679(16) 0.8377(3) 0.0394(14) Uani 1 1 d .
H3FA H -0.0050 0.4036 0.8386 0.047 Uiso 1 1 calc R
H3FB H -0.0177 0.4471 0.8242 0.047 Uiso 1 1 calc R
C4F C 0.1022(4) 0.43408(17) 0.9084(3) 0.0414(15) Uani 1 1 d .
C5F C 0.1435(4) 0.46868(19) 0.9276(3) 0.0491(16) Uani 1 1 d .
H5F H 0.1231 0.4882 0.8945 0.059 Uiso 1 1 calc R
C6F C 0.2113(5) 0.4763(3) 0.9906(4) 0.078(2) Uani 1 1 d .
H6F H 0.2363 0.5007 1.0019 0.093 Uiso 1 1 calc R
C7F C 0.2416(6) 0.4493(3) 1.0359(5) 0.092(3) Uani 1 1 d .
H7F H 0.2913 0.4546 1.0793 0.111 Uiso 1 1 calc R
C8F C 0.2071(7) 0.4145(3) 1.0251(4) 0.089(3) Uani 1 1 d .
H8F H 0.2302 0.3961 1.0602 0.106 Uiso 1 1 calc R
C9F C 0.1326(6) 0.4059(2) 0.9571(4) 0.081(2) Uani 1 1 d .
H9F H 0.1061 0.3817 0.9468 0.097 Uiso 1 1 calc R
C10F C 0.1435(4) 0.39060(15) 0.7897(3) 0.0372(14) Uani 1 1 d .
H10E H 0.1245 0.3793 0.7424 0.045 Uiso 1 1 calc R
H10F H 0.1266 0.3726 0.8210 0.045 Uiso 1 1 calc R
C11F C 0.2540(4) 0.39586(15) 0.8153(3) 0.0359(14) Uani 1 1 d .
C12F C 0.3011(4) 0.42906(16) 0.8403(3) 0.0363(14) Uani 1 1 d .
H12F H 0.2626 0.4496 0.8453 0.044 Uiso 1 1 calc R
C13F C 0.4031(4) 0.43277(17) 0.8581(3) 0.0422(15) Uani 1 1 d .
H13F H 0.4340 0.4556 0.8759 0.051 Uiso 1 1 calc R
C14F C 0.4596(5) 0.40347(19) 0.8499(3) 0.0513(16) Uani 1 1 d .
H14F H 0.5294 0.4059 0.8616 0.062 Uiso 1 1 calc R
C15F C 0.4134(5) 0.37056(19) 0.8244(3) 0.0588(18) Uani 1 1 d .
H15F H 0.4519 0.3503 0.8181 0.071 Uiso 1 1 calc R
C16F C 0.3119(5) 0.36654(17) 0.8080(3) 0.0487(16) Uani 1 1 d .
H16F H 0.2817 0.3434 0.7916 0.058 Uiso 1 1 calc R
C17F C 0.2301(4) 0.45620(14) 0.6241(2) 0.0293(12) Uani 1 1 d .
C18F C 0.2967(4) 0.42958(16) 0.6612(3) 0.0422(15) Uani 1 1 d .
H18F H 0.2855 0.4177 0.7000 0.051 Uiso 1 1 calc R
C19F C 0.3784(4) 0.41994(17) 0.6432(3) 0.0461(16) Uani 1 1 d .
H19F H 0.4234 0.4019 0.6697 0.055 Uiso 1 1 calc R
C20F C 0.3950(4) 0.43685(14) 0.5858(2) 0.0292(13) Uani 1 1 d .
C21F C 0.3300(4) 0.46375(14) 0.5491(3) 0.0275(12) Uani 1 1 d .
H21F H 0.3411 0.4756 0.5103 0.033 Uiso 1 1 calc R
C22F C 0.2483(4) 0.47368(14) 0.5686(3) 0.0280(12) Uani 1 1 d .
H22F H 0.2048 0.4926 0.5436 0.034 Uiso 1 1 calc R
C23F C 0.4790(4) 0.42300(15) 0.5634(3) 0.0319(13) Uani 1 1 d .
C24F C 0.5935(4) 0.37386(14) 0.5875(3) 0.0304(13) Uani 1 1 d .
C25F C 0.5950(4) 0.34108(15) 0.6938(3) 0.0365(14) Uani 1 1 d .
H25E H 0.5864 0.3662 0.7102 0.044 Uiso 1 1 calc R
H25F H 0.6504 0.3293 0.7309 0.044 Uiso 1 1 calc R
C26F C 0.5024(4) 0.31950(15) 0.6864(3) 0.0376(14) Uani 1 1 d .
C27F C 0.4177(5) 0.3241(2) 0.6318(4) 0.072(2) Uani 1 1 d .
H27F H 0.4168 0.3399 0.5940 0.086 Uiso 1 1 calc R
C28F C 0.3315(6) 0.3055(2) 0.6313(5) 0.093(3) Uani 1 1 d .
H28F H 0.2720 0.3095 0.5934 0.111 Uiso 1 1 calc R
C29F C 0.3302(6) 0.2819(2) 0.6835(4) 0.066(2) Uani 1 1 d .
H29F H 0.2709 0.2697 0.6827 0.079 Uiso 1 1 calc R
C30F C 0.4161(6) 0.27625(19) 0.7367(4) 0.067(2) Uani 1 1 d .
H30F H 0.4177 0.2593 0.7730 0.080 Uiso 1 1 calc R
C31F C 0.5021(5) 0.29507(18) 0.7387(3) 0.0585(18) Uani 1 1 d .
H31F H 0.5615 0.2910 0.7767 0.070 Uiso 1 1 calc R
C32F C 0.6928(4) 0.31644(14) 0.6216(3) 0.0381(14) Uani 1 1 d .
H32E H 0.7533 0.3163 0.6633 0.046 Uiso 1 1 calc R
H32F H 0.7126 0.3225 0.5802 0.046 Uiso 1 1 calc R
C33F C 0.6454(4) 0.27918(17) 0.6123(4) 0.0543(18) Uani 1 1 d .
C34F C 0.5736(5) 0.2689(2) 0.5544(4) 0.086(3) Uani 1 1 d .
H34F H 0.5516 0.2858 0.5164 0.103 Uiso 1 1 calc R
C35F C 0.5286(6) 0.2331(2) 0.5480(5) 0.107(4) Uani 1 1 d .
H35F H 0.4804 0.2252 0.5057 0.128 Uiso 1 1 calc R
C36F C 0.5584(5) 0.2112(2) 0.6052(5) 0.084(2) Uani 1 1 d .
H36F H 0.5261 0.1880 0.6029 0.100 Uiso 1 1 calc R
C37F C 0.6330(6) 0.2201(2) 0.6674(4) 0.077(2) Uani 1 1 d .
H37F H 0.6532 0.2034 0.7058 0.093 Uiso 1 1 calc R
C38F C 0.6758(5) 0.25456(18) 0.6698(4) 0.064(2) Uani 1 1 d .
H38F H 0.7269 0.2619 0.7112 0.076 Uiso 1 1 calc R

loop_
_atom_site_aniso_label
_atom_site_aniso_U_11
_atom_site_aniso_U_22
_atom_site_aniso_U_33
_atom_site_aniso_U_23
_atom_site_aniso_U_13
_atom_site_aniso_U_12
Ni1 0.0302(5) 0.0317(5) 0.0301(5) 0.0039(4) 0.0144(4) 0.0083(4)
Ni2 0.0347(5) 0.0233(5) 0.0339(5) 0.0014(4) 0.0192(4) 0.0017(4)
Ni3 0.0289(5) 0.0337(5) 0.0270(5) -0.0020(4) 0.0145(4) -0.0004(4)
S1 0.0345(9) 0.0440(9) 0.0479(9) 0.0129(7) 0.0226(7) 0.0139(6)
S2 0.0468(9) 0.0245(7) 0.0353(8) 0.0036(6) 0.0224(6) 0.0034(6)
O1 0.031(2) 0.038(2) 0.028(2) 0.0060(18) 0.0155(16) 0.0083(16)
O2 0.031(2) 0.029(2) 0.031(2) -0.0004(17) 0.0176(16) 0.0026(15)
N1 0.026(3) 0.031(3) 0.027(2) -0.003(2) 0.0112(19) 0.0008(19)
N2 0.025(3) 0.040(3) 0.026(2) -0.001(2) 0.0113(19) 0.0030(19)
N3 0.036(3) 0.028(3) 0.025(3) -0.002(2) 0.0114(19) 0.001(2)
N4 0.037(3) 0.034(3) 0.024(3) 0.003(2) 0.0105(19) 0.006(2)
C1 0.027(3) 0.026(3) 0.027(3) -0.005(3) 0.010(2) -0.001(2)
C2 0.021(3) 0.028(3) 0.028(3) -0.007(3) 0.005(2) -0.003(2)
C3 0.018(3) 0.067(4) 0.037(3) -0.002(3) 0.008(2) 0.011(3)
C4 0.032(3) 0.033(3) 0.027(3) 0.002(3) 0.012(2) -0.001(2)
C5 0.033(4) 0.048(4) 0.038(3) -0.007(3) 0.011(3) 0.008(3)
C6 0.049(4) 0.056(4) 0.045(4) -0.005(4) 0.013(3) 0.021(3)
C7 0.065(5) 0.033(4) 0.051(4) -0.007(3) 0.009(3) 0.011(3)
C8 0.058(5) 0.036(4) 0.070(5) -0.005(4) 0.016(3) -0.014(3)
C9 0.038(4) 0.044(4) 0.067(4) 0.004(4) 0.026(3) -0.005(3)
C10 0.035(3) 0.044(4) 0.033(3) -0.006(3) 0.017(3) -0.003(3)
C11 0.027(3) 0.033(3) 0.025(3) -0.004(3) 0.012(2) 0.003(2)
C12 0.038(4) 0.039(4) 0.033(3) -0.002(3) 0.016(3) -0.005(3)
C13 0.037(4) 0.053(4) 0.039(4) -0.009(3) 0.010(3) -0.009(3)
C14 0.045(4) 0.066(5) 0.030(3) 0.000(3) 0.008(3) 0.002(3)
C15 0.050(4) 0.050(4) 0.037(4) 0.008(3) 0.020(3) 0.003(3)
C16 0.032(3) 0.038(3) 0.042(4) 0.003(3) 0.018(3) 0.001(2)
C17 0.030(3) 0.027(3) 0.034(3) -0.001(3) 0.016(2) 0.002(2)
C18 0.030(3) 0.042(4) 0.026(3) 0.008(3) 0.013(2) 0.013(3)
C19 0.035(3) 0.044(4) 0.022(3) 0.003(3) 0.012(2) 0.008(3)
C20 0.024(3) 0.023(3) 0.027(3) 0.001(2) 0.005(2) 0.000(2)
C21 0.028(3) 0.026(3) 0.031(3) -0.003(3) 0.016(2) 0.000(2)
C22 0.030(3) 0.026(3) 0.029(3) 0.008(3) 0.014(2) 0.006(2)
C23 0.028(3) 0.025(3) 0.024(3) -0.003(3) 0.010(2) -0.006(2)
C24 0.026(3) 0.032(3) 0.029(3) 0.004(3) 0.010(2) 0.002(2)
C25 0.040(4) 0.041(4) 0.027(3) -0.001(3) 0.013(2) 0.009(3)
C26 0.034(3) 0.043(4) 0.032(3) -0.005(3) 0.015(3) 0.008(3)
C27 0.044(4) 0.066(4) 0.033(3) -0.005(3) 0.015(3) -0.008(3)
C28 0.057(5) 0.077(5) 0.047(4) -0.007(4) 0.032(3) -0.015(4)
C29 0.042(4) 0.070(5) 0.055(5) -0.013(4) 0.014(3) -0.011(3)
C30 0.058(4) 0.052(4) 0.028(3) -0.004(3) 0.013(3) 0.002(3)
C31 0.036(4) 0.045(4) 0.032(3) 0.000(3) 0.010(3) 0.002(3)
C32 0.039(4) 0.039(4) 0.026(3) 0.010(3) 0.008(2) 0.010(3)
C33 0.053(4) 0.041(4) 0.023(3) 0.011(3) 0.016(3) 0.003(3)
C34 0.078(5) 0.052(5) 0.059(5) 0.002(4) 0.013(4) -0.014(4)
C35 0.080(6) 0.054(5) 0.067(5) 0.016(4) 0.014(4) -0.017(4)
C36 0.064(6) 0.092(6) 0.054(5) 0.009(5) 0.018(4) -0.016(4)
C37 0.060(5) 0.075(5) 0.061(5) 0.018(4) 0.020(4) -0.003(4)
C38 0.059(5) 0.056(4) 0.060(4) 0.012(4) 0.029(4) -0.007(4)
S1B 0.0300(8) 0.0457(9) 0.0360(8) 0.0059(7) 0.0183(6) 0.0018(6)
S2B 0.0509(10) 0.0277(8) 0.0455(9) 0.0060(7) 0.0277(7) 0.0076(6)
O1B 0.030(2) 0.038(2) 0.026(2) 0.0011(18) 0.0136(15) 0.0020(17)
O2B 0.038(2) 0.022(2) 0.038(2) 0.0007(17) 0.0242(17) 0.0031(15)
N1B 0.029(3) 0.032(3) 0.030(3) -0.003(2) 0.017(2) -0.0030(19)
N2B 0.022(3) 0.045(3) 0.032(3) 0.001(2) 0.0137(19) 0.002(2)
N3B 0.044(3) 0.027(3) 0.051(3) 0.000(2) 0.034(2) -0.001(2)
N4B 0.057(3) 0.020(3) 0.055(3) -0.001(2) 0.037(3) 0.004(2)
C1B 0.025(3) 0.028(3) 0.025(3) -0.007(3) 0.008(2) -0.002(2)
C2B 0.022(3) 0.039(3) 0.027(3) -0.011(3) 0.007(2) -0.002(2)
C3B 0.028(3) 0.057(4) 0.044(4) 0.010(3) 0.019(3) 0.007(3)
C4B 0.039(4) 0.040(4) 0.029(3) 0.003(3) 0.016(3) 0.006(3)
C5B 0.048(4) 0.043(4) 0.054(4) 0.005(3) 0.031(3) 0.012(3)
C6B 0.083(6) 0.042(4) 0.058(5) 0.008(4) 0.044(4) 0.016(4)
C7B 0.110(7) 0.055(5) 0.031(4) -0.007(3) 0.039(4) 0.007(4)
C8B 0.077(5) 0.064(5) 0.042(4) -0.005(4) 0.014(4) -0.003(4)
C9B 0.058(4) 0.047(4) 0.033(4) -0.002(3) 0.017(3) 0.007(3)
C10B 0.020(3) 0.045(4) 0.040(3) -0.001(3) 0.010(2) 0.001(2)
C11B 0.038(4) 0.040(4) 0.031(3) 0.007(3) 0.016(3) 0.009(3)
C12B 0.052(4) 0.028(4) 0.056(4) -0.005(3) 0.012(3) 0.007(3)
C13B 0.068(5) 0.039(4) 0.078(5) 0.000(4) 0.007(4) -0.004(4)
C14B 0.117(7) 0.030(4) 0.066(5) -0.012(4) 0.022(5) 0.013(4)
C15B 0.087(6) 0.054(5) 0.070(5) 0.005(4) 0.038(4) 0.020(4)
C16B 0.054(4) 0.060(5) 0.055(4) 0.012(4) 0.030(3) 0.020(3)
C17B 0.029(3) 0.030(3) 0.025(3) -0.004(3) 0.012(2) 0.001(2)
C18B 0.048(4) 0.039(4) 0.055(4) 0.003(3) 0.037(3) 0.007(3)
C19B 0.055(4) 0.028(3) 0.054(4) 0.002(3) 0.036(3) 0.004(3)
C20B 0.028(3) 0.029(3) 0.032(3) -0.004(3) 0.017(2) 0.001(2)
C21B 0.020(3) 0.039(3) 0.029(3) -0.004(3) 0.010(2) 0.003(2)
C22B 0.023(3) 0.031(3) 0.018(3) 0.000(2) 0.005(2) 0.002(2)
C23B 0.025(3) 0.031(3) 0.039(3) -0.002(3) 0.016(2) -0.006(2)
C24B 0.038(4) 0.023(3) 0.056(4) 0.000(3) 0.029(3) -0.002(2)
C25B 0.070(5) 0.029(3) 0.069(4) -0.005(3) 0.049(4) 0.004(3)
C26B 0.079(5) 0.035(4) 0.051(4) 0.004(3) 0.047(4) -0.004(3)
C27B 0.084(6) 0.049(4) 0.061(5) -0.005(4) 0.035(4) 0.003(4)
C28B 0.087(6) 0.074(6) 0.068(6) 0.005(5) 0.025(5) 0.002(5)
C29B 0.108(7) 0.075(6) 0.049(5) 0.004(5) 0.033(5) -0.013(5)
C30B 0.125(8) 0.040(4) 0.055(5) -0.008(4) 0.044(5) -0.016(5)
C31B 0.110(6) 0.036(4) 0.052(4) -0.001(4) 0.045(4) 0.007(4)
C32B 0.078(5) 0.022(3) 0.066(4) 0.006(3) 0.052(4) 0.003(3)
C33B 0.063(5) 0.025(3) 0.054(4) 0.002(3) 0.035(3) 0.000(3)
C34B 0.078(6) 0.032(4) 0.077(5) 0.008(4) 0.029(4) -0.004(3)
C35B 0.091(6) 0.038(4) 0.078(5) 0.015(4) 0.016(5) -0.010(4)
C36B 0.084(6) 0.056(5) 0.064(5) 0.005(4) 0.017(4) 0.002(4)
C37B 0.071(6) 0.056(5) 0.076(5) 0.009(4) 0.029(4) -0.017(4)
C38B 0.070(5) 0.042(4) 0.061(4) 0.015(3) 0.033(4) 0.001(3)
S1F 0.0622(11) 0.0462(10) 0.0493(10) 0.0131(8) 0.0410(8) 0.0181(8)
S2F 0.0581(11) 0.0533(10) 0.0539(10) 0.0233(8) 0.0378(8) 0.0291(8)
O1F 0.032(2) 0.033(2) 0.030(2) -0.0010(18) 0.0150(16) 0.0001(17)
O2F 0.036(2) 0.038(2) 0.025(2) 0.0058(18) 0.0160(16) 0.0077(16)
N1F 0.027(3) 0.037(3) 0.025(2) -0.001(2) 0.0100(19) 0.0005(19)
N2F 0.032(3) 0.035(3) 0.033(3) 0.007(2) 0.017(2) 0.001(2)
N3F 0.031(3) 0.032(3) 0.027(3) 0.004(2) 0.0094(19) 0.009(2)
N4F 0.029(3) 0.032(3) 0.039(3) 0.004(2) 0.010(2) 0.001(2)
C1F 0.029(3) 0.034(3) 0.022(3) -0.009(3) 0.007(2) -0.004(3)
C2F 0.031(3) 0.033(3) 0.027(3) -0.011(3) 0.006(2) -0.008(2)
C3F 0.039(4) 0.046(4) 0.039(4) 0.008(3) 0.021(3) -0.002(3)
C4F 0.041(4) 0.055(4) 0.034(4) 0.015(3) 0.021(3) 0.017(3)
C5F 0.039(4) 0.072(5) 0.043(4) -0.003(4) 0.023(3) -0.005(3)
C6F 0.049(5) 0.132(8) 0.051(5) -0.008(5) 0.015(4) 0.016(5)
C7F 0.074(6) 0.137(9) 0.068(6) 0.000(7) 0.025(5) 0.040(6)
C8F 0.107(7) 0.106(8) 0.054(6) 0.046(6) 0.027(5) 0.061(6)
C9F 0.111(7) 0.089(6) 0.058(5) 0.024(5) 0.048(5) 0.041(5)
C10F 0.040(4) 0.035(3) 0.040(3) 0.009(3) 0.017(3) -0.002(3)
C11F 0.033(4) 0.041(4) 0.035(3) 0.006(3) 0.014(3) 0.004(3)
C12F 0.041(4) 0.047(4) 0.022(3) 0.001(3) 0.012(2) 0.007(3)
C13F 0.037(4) 0.053(4) 0.034(3) -0.004(3) 0.008(3) 0.002(3)
C14F 0.042(4) 0.061(5) 0.051(4) 0.006(4) 0.015(3) 0.007(3)
C15F 0.056(5) 0.059(5) 0.061(5) 0.003(4) 0.018(3) 0.019(4)
C16F 0.044(4) 0.048(4) 0.050(4) 0.001(3) 0.011(3) 0.008(3)
C17F 0.033(3) 0.031(3) 0.021(3) -0.004(3) 0.006(2) -0.001(2)
C18F 0.043(4) 0.055(4) 0.032(3) 0.014(3) 0.017(3) 0.016(3)
C19F 0.051(4) 0.062(4) 0.035(3) 0.016(3) 0.028(3) 0.020(3)
C20F 0.025(3) 0.040(3) 0.021(3) -0.004(3) 0.006(2) 0.004(2)
C21F 0.029(3) 0.031(3) 0.023(3) -0.002(3) 0.011(2) 0.002(2)
C22F 0.026(3) 0.030(3) 0.024(3) -0.004(3) 0.003(2) 0.000(2)
C23F 0.030(3) 0.040(4) 0.027(3) -0.005(3) 0.011(2) -0.004(3)
C24F 0.031(3) 0.029(3) 0.026(3) 0.001(3) 0.003(2) 0.003(2)
C25F 0.029(3) 0.042(4) 0.036(3) 0.012(3) 0.007(2) 0.003(3)
C26F 0.048(4) 0.029(3) 0.040(4) 0.005(3) 0.021(3) 0.006(3)
C27F 0.050(5) 0.076(5) 0.072(5) 0.027(4) -0.004(4) -0.030(4)
C28F 0.058(6) 0.073(6) 0.120(7) 0.026(6) -0.008(5) -0.023(4)
C29F 0.058(5) 0.056(5) 0.090(6) -0.004(4) 0.034(4) -0.011(4)
C30F 0.087(6) 0.057(5) 0.074(5) 0.002(4) 0.051(5) -0.006(4)
C31F 0.067(5) 0.060(5) 0.054(4) 0.004(4) 0.027(3) -0.006(4)
C32F 0.031(3) 0.035(3) 0.044(4) 0.009(3) 0.007(3) 0.005(3)
C33F 0.024(4) 0.048(4) 0.084(5) 0.010(4) 0.007(3) 0.014(3)
C34F 0.062(5) 0.056(5) 0.105(7) 0.007(5) -0.021(5) 0.019(4)
C35F 0.068(6) 0.055(5) 0.149(9) 0.030(6) -0.031(5) -0.016(4)
C36F 0.054(5) 0.067(6) 0.112(7) -0.004(5) 0.002(5) -0.003(4)
C37F 0.081(6) 0.059(5) 0.095(6) 0.016(5) 0.033(5) 0.004(4)
C38F 0.077(5) 0.041(4) 0.086(6) 0.014(4) 0.044(4) 0.003(4)

loop_
_atom_type_symbol
_atom_type_description
_atom_type_scat_dispersion_real
_atom_type_scat_dispersion_imag
_atom_type_scat_source
C C 0.0181 0.0091 'International Tables Vol C Tables 4.2.6.8 and 6.1.1.4'
H H 0.0000 0.0000 'International Tables Vol C Tables 4.2.6.8 and 6.1.1.4'
N N 0.0311 0.0180 'International Tables Vol C Tables 4.2.6.8 and 6.1.1.4'
Ni Ni -3.0029 0.5091 'International Tables Vol C Tables 4.2.6.8 and 6.1.1.4'
O O 0.0492 0.0322 'International Tables Vol C Tables 4.2.6.8 and 6.1.1.4'
S S 0.3331 0.5567 'International Tables Vol C Tables 4.2.6.8 and 6.1.1.4'

loop_
_geom_angle_atom_site_label_1
_geom_angle_atom_site_label_2
_geom_angle_atom_site_label_3
_geom_angle
O1 Ni1 O2F 85.35(14)
O1 Ni1 S1 95.10(11)
O2F Ni1 S1 175.89(12)
O1 Ni1 S2F 172.17(12)
O2F Ni1 S2F 96.48(11)
S1 Ni1 S2F 83.63(6)
O2B Ni2 O2 85.36(14)
O2B Ni2 S2 177.74(12)
O2 Ni2 S2 94.89(10)
O2B Ni2 S2B 94.84(11)
O2 Ni2 S2B 177.93(12)
S2 Ni2 S2B 84.99(6)
O1B Ni3 O1F 85.10(15)
O1B Ni3 S1B 95.39(11)
O1F Ni3 S1B 178.09(12)
O1B Ni3 S1F 174.01(12)
O1F Ni3 S1F 95.92(11)
S1B Ni3 S1F 83.79(6)
C2 S1 Ni1 109.41(17)
C24 S2 Ni2 106.70(18)
C1 O1 Ni1 131.9(3)
C23 O2 Ni2 131.8(3)
C1 N1 C2 123.0(4)
C2 N2 C10 120.1(4)
C2 N2 C3 122.0(4)
C10 N2 C3 115.9(4)
C24 N3 C23 124.0(4)
C24 N4 C32 122.6(4)
C24 N4 C25 121.9(4)
C32 N4 C25 115.4(4)
O1 C1 N1 130.1(5)
O1 C1 C17 116.1(4)
N1 C1 C17 113.8(4)
N1 C2 N2 113.9(4)
N1 C2 S1 128.7(4)
N2 C2 S1 117.4(4)
N2 C3 C4 116.5(4)
N2 C3 H3A 108.2
C4 C3 H3A 108.2
N2 C3 H3B 108.2
C4 C3 H3B 108.2
H3A C3 H3B 107.3
C5 C4 C9 117.4(5)
C5 C4 C3 118.2(5)
C9 C4 C3 124.4(5)
C6 C5 C4 121.4(5)
C6 C5 H5 119.3
C4 C5 H5 119.3
C5 C6 C7 120.3(6)
C5 C6 H6 119.8
C7 C6 H6 119.8
C8 C7 C6 119.1(6)
C8 C7 H7 120.4
C6 C7 H7 120.4
C7 C8 C9 121.2(6)
C7 C8 H8 119.4
C9 C8 H8 119.4
C8 C9 C4 120.6(6)
C8 C9 H9 119.7
C4 C9 H9 119.7
N2 C10 C11 115.6(4)
N2 C10 H10A 108.4
C11 C10 H10A 108.4
N2 C10 H10B 108.4
C11 C10 H10B 108.4
H10A C10 H10B 107.5
C12 C11 C16 117.7(5)
C12 C11 C10 123.2(4)
C16 C11 C10 119.0(5)
C11 C12 C13 120.9(5)
C11 C12 H12 119.5
C13 C12 H12 119.5
C14 C13 C12 119.9(5)
C14 C13 H13 120.1
C12 C13 H13 120.1
C13 C14 C15 120.3(5)
C13 C14 H14 119.9
C15 C14 H14 119.9
C16 C15 C14 119.3(5)
C16 C15 H15 120.3
C14 C15 H15 120.3
C15 C16 C11 121.9(5)
C15 C16 H16 119.0
C11 C16 H16 119.0
C18 C17 C22 118.7(5)
C18 C17 C1 120.8(4)
C22 C17 C1 120.4(4)
C19 C18 C17 120.8(5)
C19 C18 H18 119.6
C17 C18 H18 119.6
C18 C19 C20 121.1(5)
C18 C19 H19 119.4
C20 C19 H19 119.4
C21 C20 C19 118.4(4)
C21 C20 C23 120.9(4)
C19 C20 C23 120.6(4)
C22 C21 C20 120.5(4)
C22 C21 H21 119.8
C20 C21 H21 119.8
C21 C22 C17 120.3(5)
C21 C22 H22 119.9
C17 C22 H22 119.9
O2 C23 N3 128.7(5)
O2 C23 C20 116.5(4)
N3 C23 C20 114.8(4)
N3 C24 N4 115.7(4)
N3 C24 S2 127.5(4)
N4 C24 S2 116.6(4)
N4 C25 C26 110.8(4)
N4 C25 H25A 109.5
C26 C25 H25A 109.5
N4 C25 H25B 109.5
C26 C25 H25B 109.5
H25A C25 H25B 108.1
C31 C26 C27 118.2(5)
C31 C26 C25 121.1(5)
C27 C26 C25 120.6(5)
C28 C27 C26 121.3(5)
C28 C27 H27 119.3
C26 C27 H27 119.3
C27 C28 C29 120.0(6)
C27 C28 H28 120.0
C29 C28 H28 120.0
C30 C29 C28 119.8(6)
C30 C29 H29 120.1
C28 C29 H29 120.1
C29 C30 C31 120.4(6)
C29 C30 H30 119.8
C31 C30 H30 119.8
C26 C31 C30 120.2(5)
C26 C31 H31 119.9
C30 C31 H31 119.9
N4 C32 C33 113.1(4)
N4 C32 H32A 109.0
C33 C32 H32A 109.0
N4 C32 H32B 109.0
C33 C32 H32B 109.0
H32A C32 H32B 107.8
C34 C33 C38 116.7(6)
C34 C33 C32 120.7(5)
C38 C33 C32 122.6(5)
C33 C34 C35 122.5(7)
C33 C34 H34 118.7
C35 C34 H34 118.7
C36 C35 C34 119.3(7)
C36 C35 H35 120.4
C34 C35 H35 120.4
C35 C36 C37 120.7(7)
C35 C36 H36 119.7
C37 C36 H36 119.7
C36 C37 C38 118.8(7)
C36 C37 H37 120.6
C38 C37 H37 120.6
C33 C38 C37 121.9(6)
C33 C38 H38 119.0
C37 C38 H38 119.0
C2B S1B Ni3 108.57(17)
C24B S2B Ni2 106.29(19)
C1B O1B Ni3 131.1(3)
C23B O2B Ni2 131.5(3)
C1B N1B C2B 123.7(4)
C2B N2B C10B 122.2(4)
C2B N2B C3B 122.1(4)
C10B N2B C3B 115.1(4)
C24B N3B C23B 123.9(4)
C24B N4B C32B 123.5(4)
C24B N4B C25B 121.7(4)
C32B N4B C25B 114.4(4)
O1B C1B N1B 130.0(5)
O1B C1B C17B 116.0(4)
N1B C1B C17B 114.0(4)
N1B C2B N2B 114.2(5)
N1B C2B S1B 128.2(4)
N2B C2B S1B 117.6(4)
N2B C3B C4B 114.5(5)
N2B C3B H3BA 108.6
C4B C3B H3BA 108.6
N2B C3B H3BB 108.6
C4B C3B H3BB 108.6
H3BA C3B H3BB 107.6
C9B C4B C5B 119.6(5)
C9B C4B C3B 121.3(5)
C5B C4B C3B 119.0(5)
C6B C5B C4B 120.0(6)
C6B C5B H5B 120.0
C4B C5B H5B 120.0
C7B C6B C5B 120.0(6)
C7B C6B H6B 120.0
C5B C6B H6B 120.0
C6B C7B C8B 120.6(6)
C6B C7B H7B 119.7
C8B C7B H7B 119.7
C9B C8B C7B 118.6(6)
C9B C8B H8B 120.7
C7B C8B H8B 120.7
C4B C9B C8B 121.2(6)
C4B C9B H9B 119.4
C8B C9B H9B 119.4
N2B C10B C11B 115.6(4)
N2B C10B H10C 108.4
C11B C10B H10C 108.4
N2B C10B H10D 108.4
C11B C10B H10D 108.4
H10C C10B H10D 107.4
C12B C11B C16B 117.5(6)
C12B C11B C10B 122.4(5)
C16B C11B C10B 120.0(5)
C13B C12B C11B 121.9(6)
C13B C12B H12B 119.1
C11B C12B H12B 119.1
C12B C13B C14B 119.0(7)
C12B C13B H13B 120.5
C14B C13B H13B 120.5
C15B C14B C13B 119.6(7)
C15B C14B H14B 120.2
C13B C14B H14B 120.2
C16B C15B C14B 120.5(7)
C16B C15B H15B 119.8
C14B C15B H15B 119.8
C15B C16B C11B 121.5(7)
C15B C16B H16B 119.2
C11B C16B H16B 119.2
C18B C17B C22B 119.3(5)
C18B C17B C1B 119.9(4)
C22B C17B C1B 120.7(4)
C19B C18B C17B 121.1(5)
C19B C18B H18B 119.4
C17B C18B H18B 119.4
C18B C19B C20B 119.6(5)
C18B C19B H19B 120.2
C20B C19B H19B 120.2
C21B C20B C19B 119.8(5)
C21B C20B C23B 121.1(4)
C19B C20B C23B 119.1(5)
C22B C21B C20B 119.7(4)
C22B C21B H21B 120.1
C20B C21B H21B 120.1
C21B C22B C17B 120.5(5)
C21B C22B H22B 119.8
C17B C22B H22B 119.8
O2B C23B N3B 128.9(5)
O2B C23B C20B 116.7(4)
N3B C23B C20B 114.4(4)
N3B C24B N4B 115.2(5)
N3B C24B S2B 127.8(4)
N4B C24B S2B 116.9(4)
N4B C25B C26B 114.6(5)
N4B C25B H25C 108.6
C26B C25B H25C 108.6
N4B C25B H25D 108.6
C26B C25B H25D 108.6
H25C C25B H25D 107.6
C27B C26B C31B 117.5(7)
C27B C26B C25B 120.8(6)
C31B C26B C25B 121.5(6)
C26B C27B C28B 122.2(7)
C26B C27B H27B 118.9
C28B C27B H27B 118.9
C29B C28B C27B 118.9(8)
C29B C28B H28B 120.5
C27B C28B H28B 120.5
C30B C29B C28B 120.1(8)
C30B C29B H29B 119.9
C28B C29B H29B 119.9
C29B C30B C31B 120.4(7)
C29B C30B H30B 119.8
C31B C30B H30B 119.8
C30B C31B C26B 120.8(7)
C30B C31B H31B 119.6
C26B C31B H31B 119.6
N4B C32B C33B 113.0(5)
N4B C32B H32C 109.0
C33B C32B H32C 109.0
N4B C32B H32D 109.0
C33B C32B H32D 109.0
H32C C32B H32D 107.8
C38B C33B C34B 118.5(6)
C38B C33B C32B 122.3(6)
C34B C33B C32B 119.2(5)
C35B C34B C33B 120.8(6)
C35B C34B H34B 119.6
C33B C34B H34B 119.6
C34B C35B C36B 121.1(7)
C34B C35B H35B 119.5
C36B C35B H35B 119.5
C35B C36B C37B 118.3(7)
C35B C36B H36B 120.9
C37B C36B H36B 120.8
C38B C37B C36B 120.5(6)
C38B C37B H37B 119.7
C36B C37B H37B 119.7
C33B C38B C37B 120.8(6)
C33B C38B H38B 119.6
C37B C38B H38B 119.6
C2F S1F Ni3 108.88(19)
C24F S2F Ni1 108.77(18)
C1F O1F Ni3 131.5(3)
C23F O2F Ni1 130.8(3)
C1F N1F C2F 125.0(4)
C2F N2F C10F 120.0(4)
C2F N2F C3F 123.5(4)
C10F N2F C3F 116.5(4)
C24F N3F C23F 125.4(4)
C24F N4F C32F 124.1(4)
C24F N4F C25F 119.9(4)
C32F N4F C25F 115.8(4)
O1F C1F N1F 129.1(5)
O1F C1F C17F 117.1(4)
N1F C1F C17F 113.8(5)
N1F C2F N2F 114.2(5)
N1F C2F S1F 127.5(4)
N2F C2F S1F 118.2(4)
N2F C3F C4F 111.2(4)
N2F C3F H3FA 109.4
C4F C3F H3FA 109.4
N2F C3F H3FB 109.4
C4F C3F H3FB 109.4
H3FA C3F H3FB 108.0
C5F C4F C9F 117.5(6)
C5F C4F C3F 121.8(5)
C9F C4F C3F 120.7(6)
C6F C5F C4F 123.9(7)
C6F C5F H5F 118.1
C4F C5F H5F 118.1
C7F C6F C5F 118.3(9)
C7F C6F H6F 120.9
C5F C6F H6F 120.9
C6F C7F C8F 124.5(9)
C6F C7F H7F 117.8
C8F C7F H7F 117.8
C7F C8F C9F 117.8(8)
C7F C8F H8F 121.1
C9F C8F H8F 121.1
C4F C9F C8F 118.0(8)
C4F C9F H9F 121.0
C8F C9F H9F 121.0
N2F C10F C11F 116.8(4)
N2F C10F H10E 108.1
C11F C10F H10E 108.1
N2F C10F H10F 108.1
C11F C10F H10F 108.1
H10E C10F H10F 107.3
C16F C11F C12F 117.9(5)
C16F C11F C10F 117.5(5)
C12F C11F C10F 124.3(5)
C13F C12F C11F 121.3(5)
C13F C12F H12F 119.3
C11F C12F H12F 119.3
C14F C13F C12F 120.1(6)
C14F C13F H13F 120.0
C12F C13F H13F 120.0
C13F C14F C15F 119.0(6)
C13F C14F H14F 120.5
C15F C14F H14F 120.5
C14F C15F C16F 121.1(6)
C14F C15F H15F 119.5
C16F C15F H15F 119.5
C11F C16F C15F 120.6(6)
C11F C16F H16F 119.7
C15F C16F H16F 119.7
C22F C17F C18F 118.6(5)
C22F C17F C1F 123.1(5)
C18F C17F C1F 118.2(5)
C19F C18F C17F 121.5(5)
C19F C18F H18F 119.2
C17F C18F H18F 119.2
C18F C19F C20F 119.7(5)
C18F C19F H19F 120.1
C20F C19F H19F 120.1
C21F C20F C19F 119.2(5)
C21F C20F C23F 122.4(5)
C19F C20F C23F 118.2(5)
C20F C21F C22F 120.5(5)
C20F C21F H21F 119.8
C22F C21F H21F 119.8
C17F C22F C21F 120.4(5)
C17F C22F H22F 119.8
C21F C22F H22F 119.8
O2F C23F N3F 130.3(5)
O2F C23F C20F 117.2(5)
N3F C23F C20F 112.5(4)
N3F C24F N4F 114.5(4)
N3F C24F S2F 128.0(4)
N4F C24F S2F 117.5(4)
N4F C25F C26F 116.4(4)
N4F C25F H25E 108.2
C26F C25F H25E 108.2
N4F C25F H25F 108.2
C26F C25F H25F 108.2
H25E C25F H25F 107.3
C27F C26F C31F 118.5(6)
C27F C26F C25F 122.7(5)
C31F C26F C25F 118.7(5)
C26F C27F C28F 119.7(7)
C26F C27F H27F 120.2
C28F C27F H27F 120.2
C29F C28F C27F 122.0(7)
C29F C28F H28F 119.0
C27F C28F H28F 119.0
C30F C29F C28F 118.1(7)
C30F C29F H29F 121.0
C28F C29F H29F 121.0
C29F C30F C31F 120.6(7)
C29F C30F H30F 119.7
C31F C30F H30F 119.7
C26F C31F C30F 121.0(7)
C26F C31F H31F 119.5
C30F C31F H31F 119.5
N4F C32F C33F 110.5(4)
N4F C32F H32E 109.6
C33F C32F H32E 109.6
N4F C32F H32F 109.6
C33F C32F H32F 109.6
H32E C32F H32F 108.1
C34F C33F C38F 119.1(7)
C34F C33F C32F 123.3(6)
C38F C33F C32F 117.5(6)
C33F C34F C35F 121.7(7)
C33F C34F H34F 119.2
C35F C34F H34F 119.2
C36F C35F C34F 116.6(8)
C36F C35F H35F 121.7
C34F C35F H35F 121.7
C35F C36F C37F 124.7(8)
C35F C36F H36F 117.7
C37F C36F H36F 117.7
C38F C37F C36F 116.1(8)
C38F C37F H37F 122.0
C36F C37F H37F 122.0
C37F C38F C33F 121.7(7)
C37F C38F H38F 119.1
C33F C38F H38F 119.1

loop_
_geom_bond_atom_site_label_1
_geom_bond_atom_site_label_2
_geom_bond_distance
Ni1 O1 1.864(3)
Ni1 O2F 1.871(3)
Ni1 S1 2.1316(15)
Ni1 S2F 2.1404(16)
Ni2 O2B 1.860(3)
Ni2 O2 1.868(3)
Ni2 S2 2.1414(15)
Ni2 S2B 2.1450(15)
Ni3 O1B 1.864(3)
Ni3 O1F 1.865(3)
Ni3 S1B 2.1349(15)
Ni3 S1F 2.1381(16)
S1 C2 1.711(5)
S2 C24 1.728(5)
O1 C1 1.259(5)
O2 C23 1.263(5)
N1 C1 1.338(6)
N1 C2 1.344(6)
N2 C2 1.355(6)
N2 C10 1.466(6)
N2 C3 1.470(6)
N3 C24 1.335(6)
N3 C23 1.336(6)
N4 C24 1.348(6)
N4 C32 1.461(6)
N4 C25 1.475(6)
C1 C17 1.494(7)
C3 C4 1.509(7)
C3 H3A 0.9900
C3 H3B 0.9900
C4 C5 1.385(7)
C4 C9 1.391(7)
C5 C6 1.371(7)
C5 H5 0.9500
C6 C7 1.373(8)
C6 H6 0.9500
C7 C8 1.360(8)
C7 H7 0.9500
C8 C9 1.373(8)
C8 H8 0.9500
C9 H9 0.9500
C10 C11 1.513(7)
C10 H10A 0.9900
C10 H10B 0.9900
C11 C12 1.378(7)
C11 C16 1.385(7)
C12 C13 1.391(7)
C12 H12 0.9500
C13 C14 1.367(8)
C13 H13 0.9500
C14 C15 1.375(8)
C14 H14 0.9500
C15 C16 1.374(8)
C15 H15 0.9500
C16 H16 0.9500
C17 C18 1.386(7)
C17 C22 1.396(6)
C18 C19 1.361(7)
C18 H18 0.9500
C19 C20 1.398(7)
C19 H19 0.9500
C20 C21 1.388(7)
C20 C23 1.492(7)
C21 C22 1.385(7)
C21 H21 0.9500
C22 H22 0.9500
C25 C26 1.500(7)
C25 H25A 0.9900
C25 H25B 0.9900
C26 C31 1.389(7)
C26 C27 1.392(7)
C27 C28 1.372(8)
C27 H27 0.9500
C28 C29 1.375(8)
C28 H28 0.9500
C29 C30 1.375(8)
C29 H29 0.9500
C30 C31 1.390(8)
C30 H30 0.9500
C31 H31 0.9500
C32 C33 1.510(8)
C32 H32A 0.9900
C32 H32B 0.9900
C33 C34 1.346(8)
C33 C38 1.376(8)
C34 C35 1.394(9)
C34 H34 0.9500
C35 C36 1.341(9)
C35 H35 0.9500
C36 C37 1.357(9)
C36 H36 0.9500
C37 C38 1.391(9)
C37 H37 0.9500
C38 H38 0.9500
S1B C2B 1.717(5)
S2B C24B 1.735(5)
O1B C1B 1.254(6)
O2B C23B 1.278(6)
N1B C1B 1.327(6)
N1B C2B 1.342(6)
N2B C2B 1.347(6)
N2B C10B 1.463(6)
N2B C3B 1.468(6)
N3B C24B 1.326(6)
N3B C23B 1.328(6)
N4B C24B 1.357(6)
N4B C32B 1.444(7)
N4B C25B 1.478(7)
C1B C17B 1.500(7)
C3B C4B 1.480(7)
C3B H3BA 0.9900
C3B H3BB 0.9900
C4B C9B 1.367(8)
C4B C5B 1.386(7)
C5B C6B 1.376(8)
C5B H5B 0.9500
C6B C7B 1.360(9)
C6B H6B 0.9500
C7B C8B 1.399(9)
C7B H7B 0.9500
C8B C9B 1.370(8)
C8B H8B 0.9500
C9B H9B 0.9500
C10B C11B 1.489(7)
C10B H10C 0.9900
C10B H10D 0.9900
C11B C12B 1.381(8)
C11B C16B 1.383(8)
C12B C13B 1.365(8)
C12B H12B 0.9500
C13B C14B 1.400(10)
C13B H13B 0.9500
C14B C15B 1.361(10)
C14B H14B 0.9500
C15B C16B 1.361(9)
C15B H15B 0.9500
C16B H16B 0.9500
C17B C18B 1.379(7)
C17B C22B 1.389(6)
C18B C19B 1.372(7)
C18B H18B 0.9500
C19B C20B 1.400(7)
C19B H19B 0.9500
C20B C21B 1.387(7)
C20B C23B 1.486(7)
C21B C22B 1.384(7)
C21B H21B 0.9500
C22B H22B 0.9500
C25B C26B 1.503(9)
C25B H25C 0.9900
C25B H25D 0.9900
C26B C27B 1.375(9)
C26B C31B 1.393(8)
C27B C28B 1.392(10)
C27B H27B 0.9500
C28B C29B 1.379(10)
C28B H28B 0.9500
C29B C30B 1.368(10)
C29B H29B 0.9500
C30B C31B 1.388(10)
C30B H30B 0.9500
C31B H31B 0.9500
C32B C33B 1.530(8)
C32B H32C 0.9900
C32B H32D 0.9900
C33B C38B 1.372(8)
C33B C34B 1.388(8)
C34B C35B 1.368(9)
C34B H34B 0.9500
C35B C36B 1.371(9)
C35B H35B 0.9500
C36B C37B 1.394(9)
C36B H36B 0.9500
C37B C38B 1.376(9)
C37B H37B 0.9500
C38B H38B 0.9500
S1F C2F 1.710(5)
S2F C24F 1.718(5)
O1F C1F 1.263(6)
O2F C23F 1.262(6)
N1F C1F 1.337(6)
N1F C2F 1.342(6)
N2F C2F 1.343(6)
N2F C10F 1.464(6)
N2F C3F 1.473(6)
N3F C24F 1.322(6)
N3F C23F 1.329(6)
N4F C24F 1.348(6)
N4F C32F 1.462(6)
N4F C25F 1.478(6)
C1F C17F 1.485(7)
C3F C4F 1.478(8)
C3F H3FA 0.9900
C3F H3FB 0.9900
C4F C5F 1.385(8)
C4F C9F 1.385(9)
C5F C6F 1.352(9)
C5F H5F 0.9500
C6F C7F 1.315(11)
C6F H6F 0.9500
C7F C8F 1.341(12)
C7F H7F 0.9500
C8F C9F 1.471(11)
C8F H8F 0.9500
C9F H9F 0.9500
C10F C11F 1.502(7)
C10F H10E 0.9900
C10F H10F 0.9900
C11F C16F 1.382(8)
C11F C12F 1.389(7)
C12F C13F 1.388(7)
C12F H12F 0.9500
C13F C14F 1.374(8)
C13F H13F 0.9500
C14F C15F 1.378(9)
C14F H14F 0.9500
C15F C16F 1.384(8)
C15F H15F 0.9500
C16F H16F 0.9500
C17F C22F 1.383(7)
C17F C18F 1.388(7)
C18F C19F 1.375(7)
C18F H18F 0.9500
C19F C20F 1.398(7)
C19F H19F 0.9500
C20F C21F 1.382(7)
C20F C23F 1.499(7)
C21F C22F 1.394(6)
C21F H21F 0.9500
C22F H22F 0.9500
C25F C26F 1.500(7)
C25F H25E 0.9900
C25F H25F 0.9900
C26F C27F 1.354(8)
C26F C31F 1.380(8)
C27F C28F 1.400(9)
C27F H27F 0.9500
C28F C29F 1.363(10)
C28F H28F 0.9500
C29F C30F 1.356(10)
C29F H29F 0.9500
C30F C31F 1.393(9)
C30F H30F 0.9500
C31F H31F 0.9500
C32F C33F 1.493(8)
C32F H32E 0.9900
C32F H32F 0.9900
C33F C34F 1.332(9)
C33F C38F 1.415(9)
C34F C35F 1.434(10)
C34F H34F 0.9500
C35F C36F 1.351(11)
C35F H35F 0.9500
C36F C37F 1.393(10)
C36F H36F 0.9500
C37F C38F 1.384(9)
C37F H37F 0.9500
C38F H38F 0.9500

loop_
_geom_torsion_atom_site_label_1
_geom_torsion_atom_site_label_2
_geom_torsion_atom_site_label_3
_geom_torsion_atom_site_label_4
_geom_torsion
O1 Ni1 S1 C2 -7.6(2)
O2F Ni1 S1 C2 -103.7(17)
S2F Ni1 S1 C2 164.64(19)
O2B Ni2 S2 C24 119(3)
O2 Ni2 S2 C24 22.6(2)
S2B Ni2 S2 C24 -155.37(19)
O2F Ni1 O1 C1 -168.2(4)
S1 Ni1 O1 C1 15.9(4)
S2F Ni1 O1 C1 -64.4(10)
O2B Ni2 O2 C23 168.1(4)
S2 Ni2 O2 C23 -14.1(4)
S2B Ni2 O2 C23 73(3)
Ni1 O1 C1 N1 -14.4(8)
Ni1 O1 C1 C17 166.8(3)
C2 N1 C1 O1 0.4(8)
C2 N1 C1 C17 179.2(4)
C1 N1 C2 N2 -176.0(4)
C1 N1 C2 S1 6.1(7)
C10 N2 C2 N1 10.5(6)
C3 N2 C2 N1 174.0(4)
C10 N2 C2 S1 -171.4(3)
C3 N2 C2 S1 -7.8(6)
Ni1 S1 C2 N1 -0.2(5)
Ni1 S1 C2 N2 -178.0(3)
C2 N2 C3 C4 119.3(5)
C10 N2 C3 C4 -76.5(6)
N2 C3 C4 C5 154.4(5)
N2 C3 C4 C9 -28.8(8)
C9 C4 C5 C6 1.0(8)
C3 C4 C5 C6 178.0(5)
C4 C5 C6 C7 -0.5(9)
C5 C6 C7 C8 0.4(9)
C6 C7 C8 C9 -0.9(9)
C7 C8 C9 C4 1.5(9)
C5 C4 C9 C8 -1.5(8)
C3 C4 C9 C8 -178.3(5)
C2 N2 C10 C11 -86.2(6)
C3 N2 C10 C11 109.3(5)
N2 C10 C11 C12 24.4(7)
N2 C10 C11 C16 -157.6(4)
C16 C11 C12 C13 -1.9(8)
C10 C11 C12 C13 176.1(5)
C11 C12 C13 C14 1.2(9)
C12 C13 C14 C15 -0.5(9)
C13 C14 C15 C16 0.6(9)
C14 C15 C16 C11 -1.3(9)
C12 C11 C16 C15 2.0(8)
C10 C11 C16 C15 -176.1(5)
O1 C1 C17 C18 -172.8(5)
N1 C1 C17 C18 8.2(7)
O1 C1 C17 C22 9.4(7)
N1 C1 C17 C22 -169.6(5)
C22 C17 C18 C19 3.1(8)
C1 C17 C18 C19 -174.7(5)
C17 C18 C19 C20 1.2(8)
C18 C19 C20 C21 -4.6(8)
C18 C19 C20 C23 171.1(5)
C19 C20 C21 C22 3.6(7)
C23 C20 C21 C22 -172.0(5)
C20 C21 C22 C17 0.7(8)
C18 C17 C22 C21 -4.1(8)
C1 C17 C22 C21 173.8(4)
Ni2 O2 C23 N3 -5.4(8)
Ni2 O2 C23 C20 172.8(3)
C24 N3 C23 O2 14.5(8)
C24 N3 C23 C20 -163.8(4)
C21 C20 C23 O2 4.2(7)
C19 C20 C23 O2 -171.3(4)
C21 C20 C23 N3 -177.3(4)
C19 C20 C23 N3 7.2(7)
C23 N3 C24 N4 -179.3(4)
C23 N3 C24 S2 4.7(7)
C32 N4 C24 N3 -174.4(4)
C25 N4 C24 N3 7.2(7)
C32 N4 C24 S2 2.0(6)
C25 N4 C24 S2 -176.4(4)
Ni2 S2 C24 N3 -23.8(5)
Ni2 S2 C24 N4 160.3(3)
C24 N4 C25 C26 97.8(5)
C32 N4 C25 C26 -80.6(5)
N4 C25 C26 C31 109.6(5)
N4 C25 C26 C27 -67.9(6)
C31 C26 C27 C28 -0.7(9)
C25 C26 C27 C28 176.9(6)
C26 C27 C28 C29 1.3(10)
C27 C28 C29 C30 -1.5(10)
C28 C29 C30 C31 1.2(10)
C27 C26 C31 C30 0.3(8)
C25 C26 C31 C30 -177.3(5)
C29 C30 C31 C26 -0.6(9)
C24 N4 C32 C33 84.5(6)
C25 N4 C32 C33 -97.0(5)
N4 C32 C33 C34 -174.0(5)
N4 C32 C33 C38 6.0(7)
C38 C33 C34 C35 1.7(10)
C32 C33 C34 C35 -178.4(6)
C33 C34 C35 C36 -2.4(11)
C34 C35 C36 C37 1.3(11)
C35 C36 C37 C38 0.5(11)
C34 C33 C38 C37 0.1(9)
C32 C33 C38 C37 -179.8(6)
C36 C37 C38 C33 -1.2(10)
O1B Ni3 S1B C2B -10.9(2)
O1F Ni3 S1B C2B -116(4)
S1F Ni3 S1B C2B 163.15(19)
O2B Ni2 S2B C24B 23.4(2)
O2 Ni2 S2B C24B 119(3)
S2 Ni2 S2B C24B -154.38(19)
O1F Ni3 O1B C1B -162.7(4)
S1B Ni3 O1B C1B 19.1(4)
S1F Ni3 O1B C1B -62.7(13)
O2 Ni2 O2B C23B 167.1(4)
S2 Ni2 O2B C23B 71(3)
S2B Ni2 O2B C23B -15.0(4)
Ni3 O1B C1B N1B -13.5(8)
Ni3 O1B C1B C17B 166.4(3)
C2B N1B C1B O1B -5.1(8)
C2B N1B C1B C17B 175.0(4)
C1B N1B C2B N2B -170.6(4)
C1B N1B C2B S1B 10.2(7)
C10B N2B C2B N1B 8.1(7)
C3B N2B C2B N1B 178.8(4)
C10B N2B C2B S1B -172.6(4)
C3B N2B C2B S1B -1.9(6)
Ni3 S1B C2B N1B 0.5(5)
Ni3 S1B C2B N2B -178.6(3)
C2B N2B C3B C4B 108.1(6)
C10B N2B C3B C4B -80.5(6)
N2B C3B C4B C9B -48.9(7)
N2B C3B C4B C5B 134.4(5)
C9B C4B C5B C6B 1.6(8)
C3B C4B C5B C6B 178.4(5)
C4B C5B C6B C7B 0.8(9)
C5B C6B C7B C8B -3.4(10)
C6B C7B C8B C9B 3.5(10)
C5B C4B C9B C8B -1.4(9)
C3B C4B C9B C8B -178.2(6)
C7B C8B C9B C4B -1.1(9)
C2B N2B C10B C11B -100.0(6)
C3B N2B C10B C11B 88.7(5)
N2B C10B C11B C12B 59.0(7)
N2B C10B C11B C16B -123.5(5)
C16B C11B C12B C13B -1.8(9)
C10B C11B C12B C13B 175.7(6)
C11B C12B C13B C14B 1.4(10)
C12B C13B C14B C15B -0.6(11)
C13B C14B C15B C16B 0.3(11)
C14B C15B C16B C11B -0.8(10)
C12B C11B C16B C15B 1.4(9)
C10B C11B C16B C15B -176.1(6)
O1B C1B C17B C18B -177.2(5)
N1B C1B C17B C18B 2.7(7)
O1B C1B C17B C22B 4.8(7)
N1B C1B C17B C22B -175.4(4)
C22B C17B C18B C19B -0.6(8)
C1B C17B C18B C19B -178.7(5)
C17B C18B C19B C20B 2.2(9)
C18B C19B C20B C21B -1.8(8)
C18B C19B C20B C23B 174.3(5)
C19B C20B C21B C22B -0.1(8)
C23B C20B C21B C22B -176.1(4)
C20B C21B C22B C17B 1.7(7)
C18B C17B C22B C21B -1.3(8)
C1B C17B C22B C21B 176.7(4)
Ni2 O2B C23B N3B -5.3(8)
Ni2 O2B C23B C20B 175.9(3)
C24B N3B C23B O2B 15.1(9)
C24B N3B C23B C20B -166.1(5)
C21B C20B C23B O2B 14.1(7)
C19B C20B C23B O2B -161.9(5)
C21B C20B C23B N3B -164.9(5)
C19B C20B C23B N3B 19.1(7)
C23B N3B C24B N4B -178.3(5)
C23B N3B C24B S2B 4.5(8)
C32B N4B C24B N3B -177.6(5)
C25B N4B C24B N3B -5.3(7)
C32B N4B C24B S2B 0.0(7)
C25B N4B C24B S2B 172.2(4)
Ni2 S2B C24B N3B -24.4(5)
Ni2 S2B C24B N4B 158.5(4)
C24B N4B C25B C26B 101.9(6)
C32B N4B C25B C26B -85.2(6)
N4B C25B C26B C27B -54.0(7)
N4B C25B C26B C31B 130.3(6)
C31B C26B C27B C28B -0.1(9)
C25B C26B C27B C28B -175.9(6)
C26B C27B C28B C29B 1.2(11)
C27B C28B C29B C30B -0.6(11)
C28B C29B C30B C31B -1.1(11)
C29B C30B C31B C26B 2.3(10)
C27B C26B C31B C30B -1.7(9)
C25B C26B C31B C30B 174.1(5)
C24B N4B C32B C33B 95.9(6)
C25B N4B C32B C33B -76.9(6)
N4B C32B C33B C38B -18.4(8)
N4B C32B C33B C34B 162.0(5)
C38B C33B C34B C35B -0.1(10)
C32B C33B C34B C35B 179.5(6)
C33B C34B C35B C36B 1.1(11)
C34B C35B C36B C37B -1.9(11)
C35B C36B C37B C38B 1.9(11)
C34B C33B C38B C37B 0.1(9)
C32B C33B C38B C37B -179.5(6)
C36B C37B C38B C33B -0.9(10)
O1B Ni3 S1F C2F -110.8(11)
O1F Ni3 S1F C2F -11.3(2)
S1B Ni3 S1F C2F 166.82(19)
O1 Ni1 S2F C24F -105.9(8)
O2F Ni1 S2F C24F -2.8(2)
S1 Ni1 S2F C24F 173.1(2)
O1B Ni3 O1F C1F -174.2(4)
S1B Ni3 O1F C1F -69(4)
S1F Ni3 O1F C1F 11.8(4)
O1 Ni1 O2F C23F 175.1(4)
S1 Ni1 O2F C23F -88.4(18)
S2F Ni1 O2F C23F 2.8(4)
Ni3 O1F C1F N1F -0.9(8)
Ni3 O1F C1F C17F 179.5(3)
C2F N1F C1F O1F -12.1(8)
C2F N1F C1F C17F 167.4(5)
C1F N1F C2F N2F -173.1(4)
C1F N1F C2F S1F 8.1(8)
C10F N2F C2F N1F -8.3(7)
C3F N2F C2F N1F 174.2(4)
C10F N2F C2F S1F 170.6(4)
C3F N2F C2F S1F -6.9(6)
Ni3 S1F C2F N1F 5.0(5)
Ni3 S1F C2F N2F -173.8(3)
C2F N2F C3F C4F -111.8(6)
C10F N2F C3F C4F 70.7(6)
N2F C3F C4F C5F 76.4(6)
N2F C3F C4F C9F -101.0(6)
C9F C4F C5F C6F 0.0(9)
C3F C4F C5F C6F -177.5(6)
C4F C5F C6F C7F 1.7(10)
C5F C6F C7F C8F -2.7(12)
C6F C7F C8F C9F 2.0(13)
C5F C4F C9F C8F -0.7(9)
C3F C4F C9F C8F 176.9(6)
C7F C8F C9F C4F -0.2(11)
C2F N2F C10F C11F 73.8(6)
C3F N2F C10F C11F -108.6(5)
N2F C10F C11F C16F -168.9(5)
N2F C10F C11F C12F 5.6(8)
C16F C11F C12F C13F -0.5(8)
C10F C11F C12F C13F -174.9(5)
C11F C12F C13F C14F 1.2(8)
C12F C13F C14F C15F -0.5(9)
C13F C14F C15F C16F -0.8(9)
C12F C11F C16F C15F -0.8(8)
C10F C11F C16F C15F 174.0(5)
C14F C15F C16F C11F 1.5(9)
O1F C1F C17F C22F -7.9(7)
N1F C1F C17F C22F 172.5(4)
O1F C1F C17F C18F 170.2(5)
N1F C1F C17F C18F -9.4(7)
C22F C17F C18F C19F -1.1(8)
C1F C17F C18F C19F -179.4(5)
C17F C18F C19F C20F -0.7(9)
C18F C19F C20F C21F 1.6(8)
C18F C19F C20F C23F -174.0(5)
C19F C20F C21F C22F -0.6(8)
C23F C20F C21F C22F 174.8(5)
C18F C17F C22F C21F 2.2(7)
C1F C17F C22F C21F -179.7(5)
C20F C21F C22F C17F -1.3(7)
Ni1 O2F C23F N3F 1.4(8)
Ni1 O2F C23F C20F -176.0(3)
C24F N3F C23F O2F -6.3(9)
C24F N3F C23F C20F 171.3(5)
C21F C20F C23F O2F 5.2(7)
C19F C20F C23F O2F -179.3(5)
C21F C20F C23F N3F -172.7(5)
C19F C20F C23F N3F 2.7(7)
C23F N3F C24F N4F -175.2(5)
C23F N3F C24F S2F 5.1(8)
C32F N4F C24F N3F 174.8(5)
C25F N4F C24F N3F -10.6(7)
C32F N4F C24F S2F -5.5(7)
C25F N4F C24F S2F 169.2(4)
Ni1 S2F C24F N3F -0.2(5)
Ni1 S2F C24F N4F -179.9(3)
C24F N4F C25F C26F 92.4(6)
C32F N4F C25F C26F -92.5(5)
N4F C25F C26F C27F -45.4(8)
N4F C25F C26F C31F 137.4(5)
C31F C26F C27F C28F 3.0(11)
C25F C26F C27F C28F -174.2(7)
C26F C27F C28F C29F -1.8(13)
C27F C28F C29F C30F -0.7(12)
C28F C29F C30F C31F 2.0(11)
C27F C26F C31F C30F -1.7(9)
C25F C26F C31F C30F 175.5(6)
C29F C30F C31F C26F -0.8(10)
C24F N4F C32F C33F -120.7(6)
C25F N4F C32F C33F 64.5(6)
N4F C32F C33F C34F 71.7(8)
N4F C32F C33F C38F -105.1(6)
C38F C33F C34F C35F -2.1(12)
C32F C33F C34F C35F -178.8(7)
C33F C34F C35F C36F 4.0(14)
C34F C35F C36F C37F -4.1(14)
C35F C36F C37F C38F 2.3(13)
C36F C37F C38F C33F -0.1(11)
C34F C33F C38F C37F 0.1(10)
C32F C33F C38F C37F 177.0(6)
